data_2228640
loop_
_publ_author_name
'Cai, Jin'

_publ_section_title
;
 <i>N</i>-(4-{4-[2-(Trifluoromethoxy)phenyl]piperazin-1-yl}butyl)thiophene-2-carboxamide
 dihydrate
;
_journal_coeditor_code BG2379
_journal_issue 1
_journal_name_full 'Acta Crystallographica Section E'
_journal_page_first o125
_journal_paper_doi 10.1107/S160053681005155X
_journal_volume 67
_journal_year 2011
_chemical_formula_iupac 'C20 H24 F3 N3 O2 S, 2H2 O'
_chemical_formula_moiety 'C20 H24 F3 N3 O2 S, 2(H2 O)'
_chemical_formula_sum 'C20 H28 F3 N3 O4 S'
_chemical_formula_weight 463.51
_chemical_melting_point_gt 358
_chemical_melting_point_lt 359
_chemical_name_systematic
;
<i>N</i>-(4-{4-[2-(Trifluoromethoxy)phenyl]piperazin-1-yl}butyl)thiophene-2-
carboxamide
;
_space_group_IT_number 33
_symmetry_cell_setting orthorhombic
_symmetry_space_group_name_Hall 'P 2c -2n'
_symmetry_space_group_name_H-M 'P n a 21'
_atom_sites_solution_hydrogens geom
_atom_sites_solution_primary direct
_atom_sites_solution_secondary difmap
_audit_creation_method SHELXL-97
_cell_angle_alpha 90.00
_cell_angle_beta 90.00
_cell_angle_gamma 90.00
_cell_formula_units_Z 4
_cell_length_a 9.361(2)
_cell_length_b 35.966(9)
_cell_length_c 6.9102(17)
_cell_measurement_reflns_used 2897
_cell_measurement_temperature 298(2)
_cell_measurement_theta_max 20.918
_cell_measurement_theta_min 2.265
_cell_volume 2326.5(10)
_computing_cell_refinement 'SAINT (Bruker, 1999)'
_computing_data_collection 'SMART (Bruker, 1999)'
_computing_data_reduction 'SAINT (Bruker, 1999)'
_computing_molecular_graphics 'SHELXTL (Sheldrick, 2008)'
_computing_publication_material 'SHELXTL (Sheldrick, 2008)'
_computing_structure_refinement 'SHELXL97 (Sheldrick, 2008)'
_computing_structure_solution 'SHELXS97 (Sheldrick, 2008)'
_diffrn_ambient_temperature 298(2)
_diffrn_measured_fraction_theta_full 1.000
_diffrn_measured_fraction_theta_max 1.000
_diffrn_measurement_device_type 'Bruker SMART CCD area-detector'
_diffrn_measurement_method 'phi and omega scans'
_diffrn_radiation_monochromator graphite
_diffrn_radiation_source 'fine-focus sealed tube'
_diffrn_radiation_type MoK\a
_diffrn_radiation_wavelength 0.71073
_diffrn_reflns_av_R_equivalents 0.0510
_diffrn_reflns_av_sigmaI/netI 0.0363
_diffrn_reflns_limit_h_max 10
_diffrn_reflns_limit_h_min -11
_diffrn_reflns_limit_k_max 42
_diffrn_reflns_limit_k_min -34
_diffrn_reflns_limit_l_max 8
_diffrn_reflns_limit_l_min -8
_diffrn_reflns_number 11753
_diffrn_reflns_theta_full 25.01
_diffrn_reflns_theta_max 25.01
_diffrn_reflns_theta_min 2.25
_exptl_absorpt_coefficient_mu 0.193
_exptl_absorpt_correction_T_max 0.9147
_exptl_absorpt_correction_T_min 0.9046
_exptl_absorpt_correction_type multi-scan
_exptl_absorpt_process_details '(SADABS; Bruker, 1999)'
_exptl_crystal_colour colorless
_exptl_crystal_density_diffrn 1.323
_exptl_crystal_density_method 'not measured'
_exptl_crystal_description block
_exptl_crystal_F_000 976
_exptl_crystal_size_max 0.53
_exptl_crystal_size_mid 0.49
_exptl_crystal_size_min 0.47
_refine_diff_density_max 0.283
_refine_diff_density_min -0.338
_refine_ls_extinction_method none
_refine_ls_goodness_of_fit_ref 1.045
_refine_ls_hydrogen_treatment constr
_refine_ls_matrix_type full
_refine_ls_number_parameters 308
_refine_ls_number_reflns 2234
_refine_ls_number_restraints 1
_refine_ls_restrained_S_all 1.044
_refine_ls_R_factor_all 0.0855
_refine_ls_R_factor_gt 0.0559
_refine_ls_shift/su_max 0.001
_refine_ls_shift/su_mean 0.000
_refine_ls_structure_factor_coef Fsqd
_refine_ls_weighting_details 'calc w=1/[\s^2^(Fo^2^)+(0.0941P)^2^+1.1623P] where P=(Fo^2^+2Fc^2^)/3'
_refine_ls_weighting_scheme calc
_refine_ls_wR_factor_gt 0.1480
_refine_ls_wR_factor_ref 0.1734
_reflns_number_gt 1588
_reflns_number_total 2234
_reflns_threshold_expression I>2\s(I)
_cod_data_source_file bg2379.cif
_cod_data_source_block I
_cod_database_code 2228640
_cod_database_fobs_code 2228640

loop_
_symmetry_equiv_pos_as_xyz
'x, y, z'
'-x, -y, z+1/2'
'x+1/2, -y+1/2, z'
'-x+1/2, y+1/2, z+1/2'

loop_
_atom_site_type_symbol
_atom_site_label
_atom_site_fract_x
_atom_site_fract_y
_atom_site_fract_z
_atom_site_U_iso_or_equiv
_atom_site_adp_type
_atom_site_calc_flag
_atom_site_refinement_flags
_atom_site_occupancy
_atom_site_disorder_assembly
_atom_site_disorder_group
F F1 0.466(3) 0.4600(11) 0.854(8) 0.105(9) Uani d P 0.69(14) A 1
F F2 0.674(5) 0.4682(14) 0.718(5) 0.104(8) Uani d P 0.69(14) A 1
F F3 0.612(7) 0.5030(6) 0.941(4) 0.105(7) Uani d P 0.69(14) A 1
F F1' 0.700(8) 0.480(3) 0.754(16) 0.105(16) Uani d P 0.31(14) A 2
F F2' 0.545(14) 0.497(2) 0.967(8) 0.104(18) Uani d P 0.31(14) A 2
F F3' 0.504(10) 0.450(2) 0.774(16) 0.102(19) Uani d P 0.31(14) A 2
N N1 0.6465(5) 0.21413(14) 0.2635(8) 0.0622(13) Uani d . 1 . .
H H1 0.6501 0.2112 0.3869 0.075 Uiso calc R 1 . .
N N2 0.8389(5) 0.34518(12) 0.5478(7) 0.0494(11) Uani d . 1 . .
N N3 0.8691(5) 0.40422(12) 0.8224(7) 0.0513(11) Uani d . 1 . .
O O1 0.7165(5) 0.19256(15) -0.0274(7) 0.0817(14) Uani d . 1 . .
O O2 0.6543(5) 0.44353(11) 1.0101(7) 0.0662(12) Uani d . 1 A .
O O3 0.0358(4) 0.28929(11) 0.6596(6) 0.0665(11) Uani d . 1 . .
H H21 -0.0085 0.3096 0.6411 0.080 Uiso d R 1 . .
H H22 0.0846 0.2933 0.7612 0.080 Uiso d R 1 . .
O O4 0.9232(9) 0.21670(19) 0.7014(14) 0.156(3) Uani d . 1 . .
H H23 0.8935 0.2089 0.8104 0.187 Uiso d R 1 . .
H H24 0.9764 0.2354 0.7235 0.187 Uiso d R 1 . .
S S1 0.8756(2) 0.12709(6) 0.1079(3) 0.0828(6) Uani d . 1 . .
C C1 0.7140(6) 0.18998(17) 0.1526(9) 0.0564(15) Uani d . 1 . .
C C2 0.7881(6) 0.15875(17) 0.2491(10) 0.0582(16) Uani d . 1 . .
C C3 0.7965(7) 0.14968(18) 0.4386(12) 0.0702(19) Uani d . 1 . .
H H3 0.7577 0.1639 0.5379 0.084 Uiso calc R 1 . .
C C4 0.8706(8) 0.1163(2) 0.4675(14) 0.080(2) Uani d . 1 . .
H H4 0.8849 0.1058 0.5890 0.096 Uiso calc R 1 . .
C C5 0.9190(8) 0.1009(2) 0.3030(15) 0.089(3) Uani d . 1 . .
H H5 0.9698 0.0787 0.2971 0.107 Uiso calc R 1 . .
C C6 0.5661(6) 0.24558(17) 0.1865(10) 0.0630(16) Uani d . 1 . .
H H6A 0.4827 0.2498 0.2668 0.076 Uiso calc R 1 . .
H H6B 0.5333 0.2396 0.0571 0.076 Uiso calc R 1 . .
C C7 0.6549(6) 0.28115(16) 0.1791(9) 0.0553(14) Uani d . 1 . .
H H7A 0.7398 0.2766 0.1022 0.066 Uiso calc R 1 . .
H H7B 0.5998 0.3003 0.1146 0.066 Uiso calc R 1 . .
C C8 0.6999(7) 0.29530(15) 0.3773(9) 0.0565(14) Uani d . 1 . .
H H8A 0.6156 0.2991 0.4565 0.068 Uiso calc R 1 . .
H H8B 0.7590 0.2767 0.4400 0.068 Uiso calc R 1 . .
C C9 0.7821(6) 0.33140(15) 0.3632(9) 0.0518(13) Uani d . 1 . .
H H9A 0.8611 0.3280 0.2741 0.062 Uiso calc R 1 . .
H H9B 0.7198 0.3502 0.3088 0.062 Uiso calc R 1 . .
C C10 0.7249(6) 0.35471(16) 0.6839(9) 0.0543(14) Uani d . 1 . .
H H10A 0.6703 0.3326 0.7145 0.065 Uiso calc R 1 . .
H H10B 0.6608 0.3725 0.6241 0.065 Uiso calc R 1 . .
C C11 0.7848(6) 0.37098(15) 0.8671(9) 0.0530(14) Uani d . 1 . .
H H11A 0.7074 0.3775 0.9541 0.064 Uiso calc R 1 . .
H H11B 0.8448 0.3527 0.9312 0.064 Uiso calc R 1 . .
C C12 0.9850(6) 0.39461(16) 0.6932(10) 0.0576(15) Uani d . 1 . .
H H12A 1.0473 0.3766 0.7548 0.069 Uiso calc R 1 . .
H H12B 1.0407 0.4166 0.6633 0.069 Uiso calc R 1 . .
C C13 0.9238(7) 0.37841(16) 0.5096(9) 0.0554(14) Uani d . 1 . .
H H13A 0.8643 0.3969 0.4467 0.066 Uiso calc R 1 . .
H H13B 1.0012 0.3722 0.4221 0.066 Uiso calc R 1 . .
C C14 0.9037(6) 0.42691(14) 0.9829(9) 0.0526(14) Uani d . 1 . .
C C15 0.7973(6) 0.44795(15) 1.0736(9) 0.0562(14) Uani d . 1 . .
C C16 0.8248(8) 0.47043(17) 1.2283(10) 0.0705(18) Uani d . 1 . .
H H16 0.7505 0.4830 1.2892 0.085 Uiso calc R 1 . .
C C17 0.9637(9) 0.47451(18) 1.2945(11) 0.078(2) Uani d . 1 . .
H H17 0.9844 0.4903 1.3973 0.094 Uiso calc R 1 . .
C C18 1.0689(8) 0.45489(18) 1.2056(11) 0.075(2) Uani d . 1 . .
H H18 1.1626 0.4576 1.2482 0.090 Uiso calc R 1 . .
C C19 1.0410(7) 0.43120(16) 1.0548(11) 0.0647(17) Uani d . 1 . .
H H19 1.1155 0.4178 0.9997 0.078 Uiso calc R 1 . .
C C20 0.6040(10) 0.4671(2) 0.8848(15) 0.085(2) Uani d . 1 . .

loop_
_atom_site_aniso_label
_atom_site_aniso_U_11
_atom_site_aniso_U_22
_atom_site_aniso_U_33
_atom_site_aniso_U_12
_atom_site_aniso_U_13
_atom_site_aniso_U_23
F1 0.088(8) 0.111(12) 0.117(18) 0.016(7) -0.002(10) 0.010(13)
F2 0.113(15) 0.109(16) 0.091(11) 0.022(12) -0.001(9) 0.016(10)
F3 0.100(19) 0.091(7) 0.122(8) 0.022(8) 0.005(10) 0.012(6)
F1' 0.09(2) 0.11(4) 0.12(3) 0.02(2) 0.00(2) 0.01(3)
F2' 0.09(4) 0.103(19) 0.113(18) 0.03(2) 0.00(2) 0.005(14)
F3' 0.10(2) 0.105(19) 0.11(3) 0.014(16) -0.01(2) 0.00(2)
N1 0.071(3) 0.069(3) 0.046(3) -0.004(3) -0.001(3) 0.000(3)
N2 0.057(2) 0.051(2) 0.040(2) 0.002(2) -0.001(2) 0.005(2)
N3 0.056(3) 0.050(3) 0.048(3) -0.002(2) 0.003(2) 0.001(2)
O1 0.079(3) 0.118(4) 0.047(3) 0.012(3) 0.004(2) 0.000(3)
O2 0.066(3) 0.058(2) 0.075(3) 0.008(2) 0.007(2) 0.006(2)
O3 0.076(3) 0.067(2) 0.056(3) 0.010(2) -0.013(2) 0.005(2)
O4 0.181(6) 0.135(5) 0.152(7) -0.048(5) 0.062(6) -0.038(6)
S1 0.0745(11) 0.0845(12) 0.0894(14) -0.0060(9) 0.0120(11) -0.0241(11)
C1 0.051(3) 0.067(4) 0.051(4) -0.014(3) 0.003(3) -0.004(3)
C2 0.051(3) 0.063(4) 0.061(4) -0.012(3) 0.001(3) -0.001(3)
C3 0.062(4) 0.071(4) 0.077(5) -0.003(3) -0.001(4) -0.003(4)
C4 0.064(4) 0.085(5) 0.090(6) 0.003(3) -0.006(4) 0.015(5)
C5 0.067(4) 0.079(5) 0.121(8) -0.001(4) -0.003(5) -0.004(5)
C6 0.060(3) 0.073(4) 0.056(4) -0.004(3) -0.007(3) -0.005(3)
C7 0.060(3) 0.060(3) 0.046(3) 0.004(3) -0.006(3) -0.002(3)
C8 0.059(3) 0.064(3) 0.046(3) 0.000(3) -0.001(3) 0.001(3)
C9 0.058(3) 0.058(3) 0.039(3) 0.002(3) -0.003(3) 0.001(3)
C10 0.055(3) 0.056(3) 0.052(3) -0.005(3) 0.008(3) -0.001(3)
C11 0.061(3) 0.052(3) 0.046(3) -0.003(3) 0.009(3) 0.005(3)
C12 0.057(3) 0.054(3) 0.061(4) -0.002(3) 0.007(3) 0.002(3)
C13 0.058(3) 0.061(3) 0.047(3) 0.001(3) 0.010(3) 0.007(3)
C14 0.067(4) 0.043(3) 0.048(3) 0.000(3) -0.006(3) 0.001(3)
C15 0.068(4) 0.048(3) 0.053(3) 0.004(3) 0.000(3) 0.000(3)
C16 0.092(5) 0.062(4) 0.057(4) 0.006(3) 0.006(4) -0.008(3)
C17 0.113(6) 0.058(4) 0.064(5) -0.003(4) -0.015(4) -0.012(4)
C18 0.086(5) 0.066(4) 0.074(5) -0.010(4) -0.020(4) 0.002(4)
C19 0.075(4) 0.051(3) 0.069(4) -0.001(3) -0.009(4) -0.001(3)
C20 0.076(6) 0.087(6) 0.092(7) 0.015(5) -0.003(5) 0.002(5)

loop_
_atom_type_symbol
_atom_type_description
_atom_type_scat_dispersion_real
_atom_type_scat_dispersion_imag
_atom_type_scat_source
C C 0.0033 0.0016 'International Tables Vol C Tables 4.2.6.8 and 6.1.1.4'
H H 0.0000 0.0000 'International Tables Vol C Tables 4.2.6.8 and 6.1.1.4'
N N 0.0061 0.0033 'International Tables Vol C Tables 4.2.6.8 and 6.1.1.4'
O O 0.0106 0.0060 'International Tables Vol C Tables 4.2.6.8 and 6.1.1.4'
F F 0.0171 0.0103 'International Tables Vol C Tables 4.2.6.8 and 6.1.1.4'
S S 0.1246 0.1234 'International Tables Vol C Tables 4.2.6.8 and 6.1.1.4'

loop_
_geom_angle_atom_site_label_1
_geom_angle_atom_site_label_2
_geom_angle_atom_site_label_3
_geom_angle_site_symmetry_1
_geom_angle_site_symmetry_3
_geom_angle
_geom_angle_publ_flag
C1 N1 C6 . . 123.0(6) ?
C1 N1 H1 . . 118.5 ?
C6 N1 H1 . . 118.5 ?
C13 N2 C10 . . 108.8(4) ?
C13 N2 C9 . . 108.5(4) ?
C10 N2 C9 . . 111.9(4) ?
C14 N3 C12 . . 116.7(5) ?
C14 N3 C11 . . 115.4(5) ?
C12 N3 C11 . . 109.8(4) ?
C20 O2 C15 . . 118.3(6) ?
H21 O3 H22 . . 104.0 ?
H23 O4 H24 . . 107.0 ?
C5 S1 C2 . . 91.7(4) ?
O1 C1 N1 . . 122.6(7) ?
O1 C1 C2 . . 119.8(6) ?
N1 C1 C2 . . 117.5(6) ?
C3 C2 C1 . . 130.3(6) ?
C3 C2 S1 . . 111.4(5) ?
C1 C2 S1 . . 118.2(5) ?
C2 C3 C4 . . 112.0(7) ?
C2 C3 H3 . . 124.0 ?
C4 C3 H3 . . 124.0 ?
C5 C4 C3 . . 113.6(8) ?
C5 C4 H4 . . 123.2 ?
C3 C4 H4 . . 123.2 ?
C4 C5 S1 . . 111.3(6) ?
C4 C5 H5 . . 124.3 ?
S1 C5 H5 . . 124.3 ?
N1 C6 C7 . . 112.4(5) ?
N1 C6 H6A . . 109.1 ?
C7 C6 H6A . . 109.1 ?
N1 C6 H6B . . 109.1 ?
C7 C6 H6B . . 109.1 ?
H6A C6 H6B . . 107.9 ?
C8 C7 C6 . . 113.6(5) ?
C8 C7 H7A . . 108.8 ?
C6 C7 H7A . . 108.8 ?
C8 C7 H7B . . 108.8 ?
C6 C7 H7B . . 108.8 ?
H7A C7 H7B . . 107.7 ?
C9 C8 C7 . . 111.8(5) ?
C9 C8 H8A . . 109.3 ?
C7 C8 H8A . . 109.3 ?
C9 C8 H8B . . 109.3 ?
C7 C8 H8B . . 109.3 ?
H8A C8 H8B . . 107.9 ?
N2 C9 C8 . . 114.7(5) ?
N2 C9 H9A . . 108.6 ?
C8 C9 H9A . . 108.6 ?
N2 C9 H9B . . 108.6 ?
C8 C9 H9B . . 108.6 ?
H9A C9 H9B . . 107.6 ?
N2 C10 C11 . . 111.1(4) ?
N2 C10 H10A . . 109.4 ?
C11 C10 H10A . . 109.4 ?
N2 C10 H10B . . 109.4 ?
C11 C10 H10B . . 109.4 ?
H10A C10 H10B . . 108.0 ?
N3 C11 C10 . . 109.9(5) ?
N3 C11 H11A . . 109.7 ?
C10 C11 H11A . . 109.7 ?
N3 C11 H11B . . 109.7 ?
C10 C11 H11B . . 109.7 ?
H11A C11 H11B . . 108.2 ?
N3 C12 C13 . . 109.1(5) ?
N3 C12 H12A . . 109.9 ?
C13 C12 H12A . . 109.9 ?
N3 C12 H12B . . 109.9 ?
C13 C12 H12B . . 109.9 ?
H12A C12 H12B . . 108.3 ?
N2 C13 C12 . . 111.7(5) ?
N2 C13 H13A . . 109.3 ?
C12 C13 H13A . . 109.3 ?
N2 C13 H13B . . 109.3 ?
C12 C13 H13B . . 109.3 ?
H13A C13 H13B . . 107.9 ?
C19 C14 C15 . . 116.0(5) ?
C19 C14 N3 . . 123.9(5) ?
C15 C14 N3 . . 120.0(5) ?
C16 C15 C14 . . 122.5(6) ?
C16 C15 O2 . . 119.1(6) ?
C14 C15 O2 . . 118.2(5) ?
C15 C16 C17 . . 119.9(7) ?
C15 C16 H16 . . 120.1 ?
C17 C16 H16 . . 120.1 ?
C18 C17 C16 . . 118.4(7) ?
C18 C17 H17 . . 120.8 ?
C16 C17 H17 . . 120.8 ?
C17 C18 C19 . . 121.9(7) ?
C17 C18 H18 . . 119.1 ?
C19 C18 H18 . . 119.1 ?
C18 C19 C14 . . 121.2(6) ?
C18 C19 H19 . . 119.4 ?
C14 C19 H19 . . 119.4 ?
O2 C20 F2 . . 114.8(17) ?
O2 C20 F1 . . 109.4(10) ?
F2 C20 F1 . . 110.2(17) ?
O2 C20 F2' . . 113(2) ?
O2 C20 F1' . . 115(3) ?
F2' C20 F1' . . 107(4) ?
O2 C20 F3 . . 114.3(11) ?
F2 C20 F3 . . 101.2(14) ?
F1 C20 F3 . . 106.3(10) ?
O2 C20 F3' . . 109.3(16) ?
F2' C20 F3' . . 109(2) ?
F1' C20 F3' . . 103(3) ?

loop_
_geom_bond_atom_site_label_1
_geom_bond_atom_site_label_2
_geom_bond_site_symmetry_2
_geom_bond_distance
_geom_bond_publ_flag
F1 C20 . 1.331(19) ?
F2 C20 . 1.33(4) ?
F3 C20 . 1.35(2) ?
F1' C20 . 1.35(8) ?
F2' C20 . 1.34(4) ?
F3' C20 . 1.36(4) ?
N1 C1 . 1.319(8) ?
N1 C6 . 1.459(8) ?
N1 H1 . 0.8600 ?
N2 C13 . 1.459(7) ?
N2 C10 . 1.463(7) ?
N2 C9 . 1.468(8) ?
N3 C14 . 1.415(8) ?
N3 C12 . 1.447(7) ?
N3 C11 . 1.465(7) ?
O1 C1 . 1.247(8) ?
O2 C20 . 1.300(9) ?
O2 C15 . 1.418(7) ?
O3 H21 . 0.8500 ?
O3 H22 . 0.8500 ?
O4 H23 . 0.8501 ?
O4 H24 . 0.8500 ?
S1 C5 . 1.694(10) ?
S1 C2 . 1.709(7) ?
C1 C2 . 1.480(9) ?
C2 C3 . 1.351(10) ?
C3 C4 . 1.400(10) ?
C3 H3 . 0.9300 ?
C4 C5 . 1.343(13) ?
C4 H4 . 0.9300 ?
C5 H5 . 0.9300 ?
C6 C7 . 1.526(8) ?
C6 H6A . 0.9700 ?
C6 H6B . 0.9700 ?
C7 C8 . 1.521(9) ?
C7 H7A . 0.9700 ?
C7 H7B . 0.9700 ?
C8 C9 . 1.512(8) ?
C8 H8A . 0.9700 ?
C8 H8B . 0.9700 ?
C9 H9A . 0.9700 ?
C9 H9B . 0.9700 ?
C10 C11 . 1.504(8) ?
C10 H10A . 0.9700 ?
C10 H10B . 0.9700 ?
C11 H11A . 0.9700 ?
C11 H11B . 0.9700 ?
C12 C13 . 1.509(9) ?
C12 H12A . 0.9700 ?
C12 H12B . 0.9700 ?
C13 H13A . 0.9700 ?
C13 H13B . 0.9700 ?
C14 C19 . 1.386(8) ?
C14 C15 . 1.400(8) ?
C15 C16 . 1.365(9) ?
C16 C17 . 1.386(10) ?
C16 H16 . 0.9300 ?
C17 C18 . 1.358(10) ?
C17 H17 . 0.9300 ?
C18 C19 . 1.371(10) ?
C18 H18 . 0.9300 ?
C19 H19 . 0.9300 ?

loop_
_geom_hbond_atom_site_label_D
_geom_hbond_atom_site_label_H
_geom_hbond_atom_site_label_A
_geom_hbond_site_symmetry_A
_geom_hbond_distance_DH
_geom_hbond_distance_HA
_geom_hbond_distance_DA
_geom_hbond_angle_DHA
N1 H1 O3 3 0.86 2.17 2.929(5) 148
O3 H21 N2 1_455 0.85 2.02 2.835(4) 160
O3 H22 O1 3_456 0.85 1.98 2.822(5) 171
O4 H23 O1 1_556 0.85 2.09 2.830(7) 146
O4 H24 O3 1_655 0.85 2.07 2.831(6) 150

loop_
_geom_torsion_atom_site_label_1
_geom_torsion_atom_site_label_2
_geom_torsion_atom_site_label_3
_geom_torsion_atom_site_label_4
_geom_torsion_site_symmetry_1
_geom_torsion_site_symmetry_2
_geom_torsion_site_symmetry_3
_geom_torsion_site_symmetry_4
_geom_torsion
_geom_torsion_publ_flag
C6 N1 C1 O1 . . . . 1.4(10) ?
C6 N1 C1 C2 . . . . -178.3(5) ?
O1 C1 C2 C3 . . . . -177.8(7) ?
N1 C1 C2 C3 . . . . 1.9(10) ?
O1 C1 C2 S1 . . . . 0.1(8) ?
N1 C1 C2 S1 . . . . 179.8(4) ?
C5 S1 C2 C3 . . . . 1.7(6) ?
C5 S1 C2 C1 . . . . -176.6(5) ?
C1 C2 C3 C4 . . . . 176.2(6) ?
S1 C2 C3 C4 . . . . -1.8(8) ?
C2 C3 C4 C5 . . . . 1.0(9) ?
C3 C4 C5 S1 . . . . 0.3(9) ?
C2 S1 C5 C4 . . . . -1.1(6) ?
C1 N1 C6 C7 . . . . -94.7(7) ?
N1 C6 C7 C8 . . . . -64.5(7) ?
C6 C7 C8 C9 . . . . -177.6(5) ?
C13 N2 C9 C8 . . . . 175.9(5) ?
C10 N2 C9 C8 . . . . -64.1(6) ?
C7 C8 C9 N2 . . . . -175.3(5) ?
C13 N2 C10 C11 . . . . -56.7(6) ?
C9 N2 C10 C11 . . . . -176.5(4) ?
C14 N3 C11 C10 . . . . 166.0(5) ?
C12 N3 C11 C10 . . . . -59.6(6) ?
N2 C10 C11 N3 . . . . 58.4(6) ?
C14 N3 C12 C13 . . . . -166.8(5) ?
C11 N3 C12 C13 . . . . 59.4(6) ?
C10 N2 C13 C12 . . . . 57.5(6) ?
C9 N2 C13 C12 . . . . 179.4(5) ?
N3 C12 C13 N2 . . . . -59.5(6) ?
C12 N3 C14 C19 . . . . -19.7(8) ?
C11 N3 C14 C19 . . . . 111.5(6) ?
C12 N3 C14 C15 . . . . 157.5(5) ?
C11 N3 C14 C15 . . . . -71.3(6) ?
C19 C14 C15 C16 . . . . -2.3(9) ?
N3 C14 C15 C16 . . . . -179.7(5) ?
C19 C14 C15 O2 . . . . -177.7(5) ?
N3 C14 C15 O2 . . . . 4.9(8) ?
C20 O2 C15 C16 . . . . 88.0(8) ?
C20 O2 C15 C14 . . . . -96.5(7) ?
C14 C15 C16 C17 . . . . 3.4(10) ?
O2 C15 C16 C17 . . . . 178.8(6) ?
C15 C16 C17 C18 . . . . -1.9(10) ?
C16 C17 C18 C19 . . . . -0.5(11) ?
C17 C18 C19 C14 . . . . 1.6(10) ?
C15 C14 C19 C18 . . . . -0.2(9) ?
N3 C14 C19 C18 . . . . 177.1(6) ?
C15 O2 C20 F2 . . . . 60(3) ?
C15 O2 C20 F1 . . . . -176(3) ?
C15 O2 C20 F2' . . . . -89(7) ?
C15 O2 C20 F1' . . . . 34(6) ?
C15 O2 C20 F3 . . . . -57(3) ?
C15 O2 C20 F3' . . . . 150(7) ?
